data_4503190
loop_
_publ_author_name
'Williams, Colleen A.'
'Blake, Alexander J.'
'Wilson, Claire'
'Hubberstey, Peter'
'Schr\"oder, Martin'

_publ_section_title
;
 Novel Metal&#x2212;Organic Frameworks Derived from Group II Metal Cations
 and Aryldicarboxylate Anionic Ligands
;
_journal_issue 3
_journal_name_full 'Crystal Growth &amp; Design'
_journal_page_first 911
_journal_paper_doi 10.1021/cg700731d
_journal_volume 8
_journal_year 2008
_chemical_formula_moiety 'C13 H17 N O6 Sr'
_chemical_formula_sum 'C13 H17 N O6 Sr'
_chemical_formula_weight 370.90
_chemical_name_systematic
; 
 ? 
;
_space_group_IT_number 62
_symmetry_cell_setting orthorhombic
_symmetry_space_group_name_Hall '-P 2ac 2n'
_symmetry_space_group_name_H-M 'P n m a'
_atom_sites_solution_hydrogens
;
geometrically placed, DEF H's omitted
;
_atom_sites_solution_primary direct
_atom_sites_solution_secondary difmap
_audit_creation_method SHELXL-97
_cell_angle_alpha 90.00
_cell_angle_beta 90.00
_cell_angle_gamma 90.00
_cell_formula_units_Z 4
_cell_length_a 12.1864(14)
_cell_length_b 6.8970(8)
_cell_length_c 18.516(2)
_cell_measurement_reflns_used 4545
_cell_measurement_temperature 150(2)
_cell_measurement_theta_max 27.3
_cell_measurement_theta_min 2.77
_cell_volume 1556.3(3)
_computing_cell_refinement 'Bruker SAINT version 6.36a (Bruker, 2002)'
_computing_data_collection 'Bruker SMART version 5.624 (Bruker, 2001)'
_computing_data_reduction 'Bruker SAINT; Bruker SHELXTL (Bruker, 2001)'
_computing_molecular_graphics ' ?'
_computing_publication_material 'enCIFer(Allen et al.,2004);PLATON(Spek,2003)'
_computing_structure_refinement 'SHELXL-97 (Sheldrick, 1997)'
_computing_structure_solution 'SHELXS-97 (Sheldrick, 1990)'
_diffrn_ambient_temperature 150(2)
_diffrn_measured_fraction_theta_full 0.999
_diffrn_measured_fraction_theta_max 0.999
_diffrn_measurement_device_type 'Bruker SMART1000 CCD area detector'
_diffrn_measurement_method omega
_diffrn_radiation_monochromator graphite
_diffrn_radiation_source 'sealed tube'
_diffrn_radiation_type MoK\a
_diffrn_radiation_wavelength 0.71073
_diffrn_reflns_av_R_equivalents 0.0307
_diffrn_reflns_av_sigmaI/netI 0.0204
_diffrn_reflns_limit_h_max 15
_diffrn_reflns_limit_h_min -15
_diffrn_reflns_limit_k_max 8
_diffrn_reflns_limit_k_min -8
_diffrn_reflns_limit_l_max 23
_diffrn_reflns_limit_l_min -24
_diffrn_reflns_number 12903
_diffrn_reflns_theta_full 27.46
_diffrn_reflns_theta_max 27.46
_diffrn_reflns_theta_min 2.00
_diffrn_standards_decay_% 0
_diffrn_standards_number 0
_exptl_absorpt_coefficient_mu 3.489
_exptl_absorpt_correction_T_max 1.00
_exptl_absorpt_correction_T_min 0.8035
_exptl_absorpt_correction_type multi-scan
_exptl_crystal_colour COLOURLESS
_exptl_crystal_density_diffrn 1.583
_exptl_crystal_density_method 'not measured'
_exptl_crystal_description NEEDLE
_exptl_crystal_F_000 752
_exptl_crystal_size_max 0.33
_exptl_crystal_size_mid 0.05
_exptl_crystal_size_min 0.04
_refine_diff_density_max 1.44
_refine_diff_density_min -0.73
_refine_diff_density_rms 0.12
_refine_ls_extinction_method none
_refine_ls_goodness_of_fit_ref 1.087
_refine_ls_hydrogen_treatment 'riding model'
_refine_ls_matrix_type full
_refine_ls_number_parameters 125
_refine_ls_number_reflns 1918
_refine_ls_number_restraints 17
_refine_ls_restrained_S_all 1.089
_refine_ls_R_factor_all 0.0502
_refine_ls_R_factor_gt 0.0387
_refine_ls_shift/su_max 0.014
_refine_ls_shift/su_mean 0.001
_refine_ls_structure_factor_coef Fsqd
_refine_ls_weighting_details 'calc w=1/[\s^2^(Fo^2^)+(0.0585P)^2^+4.6092P] where P=(Fo^2^+2Fc^2^)/3'
_refine_ls_weighting_scheme calc
_refine_ls_wR_factor_gt 0.1066
_refine_ls_wR_factor_ref 0.1139
_reflns_number_gt 1584
_reflns_number_total 1918
_reflns_threshold_expression >2sigma(I)
_cod_data_source_file cg700731d.cif
_cod_data_source_block 9
_cod_depositor_comments
;
The following automatic conversions were performed:

'_symmetry_cell_setting' value 'Orthorhombic' changed to
'orthorhombic' according to
/home/saulius/struct/CIF-dictionaries/cif_core.dic dictionary named
'cif_core.dic' version 2.4.1 from 2010-06-29.

Automatic conversion script
Id: cif_fix_values 1715 2011-07-08 13:25:40Z adriana 

The following automatic conversions were performed:

'_atom_sites_solution_primary' value 'direct methods' was changed to
'direct'.

'_atom_sites_solution_secondary' value 'difference Fourier map' was
changed to 'difmap'.

Automatic conversion script
Id: cif_fix_values 6452 2018-10-05 10:23:21Z andrius 
;
_cod_original_cell_volume 1556.2(3)
_cod_original_sg_symbol_H-M Pnma
_cod_database_code 4503190

loop_
_symmetry_equiv_pos_as_xyz
'x, y, z'
'-x+1/2, -y, z+1/2'
'-x, y+1/2, -z'
'x+1/2, -y+1/2, -z+1/2'
'-x, -y, -z'
'x-1/2, y, -z-1/2'
'x, -y-1/2, z'
'-x-1/2, y-1/2, z-1/2'

loop_
_atom_site_label
_atom_site_type_symbol
_atom_site_fract_x
_atom_site_fract_y
_atom_site_fract_z
_atom_site_U_iso_or_equiv
_atom_site_adp_type
_atom_site_occupancy
_atom_site_symmetry_multiplicity
_atom_site_calc_flag
_atom_site_refinement_flags
_atom_site_disorder_group
Sr1 Sr 0.91536(3) -1.2500 -0.51764(2) 0.01418(15) Uani 1 2 d S .
O1 O 1.0766(2) -1.0906(3) -0.43946(12) 0.0209(5) Uani 1 1 d . .
O2 O 1.3197(2) -1.0904(4) -0.09550(14) 0.0319(6) Uani 1 1 d . .
O4 O 1.0587(4) -1.2500 -0.6196(2) 0.0339(10) Uani 1 2 d S .
H4B H 1.094(4) -1.152(8) -0.617(3) 0.055(17) Uiso 1 1 d . .
C1 C 1.1008(4) -1.2500 -0.4107(2) 0.0157(9) Uani 1 2 d S .
C2 C 1.1549(4) -1.2500 -0.3375(2) 0.0200(10) Uani 1 2 d S .
C3 C 1.1788(4) -1.0771(5) -0.3028(2) 0.0355(10) Uani 1 1 d . .
H3A H 1.1621 -0.9573 -0.3257 0.043 Uiso 1 1 calc R .
C6 C 1.3006(4) -1.2500 -0.1256(3) 0.0212(10) Uani 1 2 d S .
C5 C 1.2515(4) -1.2500 -0.2000(3) 0.0223(10) Uani 1 2 d S .
C4 C 1.2269(4) -1.0778(6) -0.2349(2) 0.0365(10) Uani 1 1 d . .
H4A H 1.2432 -0.9581 -0.2119 0.044 Uiso 1 1 calc R .
O3 O 0.7250(3) -1.2500 -0.5702(2) 0.0404(11) Uani 1 2 d S .
C7 C 0.6395(13) -1.170(2) -0.5499(8) 0.091(5) Uiso 0.50 1 d PD .
N1 N 0.5312(11) -1.2500 -0.5742(8) 0.067(4) Uiso 0.50 2 d SPD 1
C8 C 0.4352(12) -1.122(2) -0.5523(10) 0.045(4) Uiso 0.25 1 d PD 1
C9 C 0.3254(13) -1.2500 -0.5550(12) 0.024(4) Uiso 0.25 2 d SPD 1
C9" C 0.345(2) -1.2500 -0.5135(17) 0.057(8) Uiso 0.25 2 d SPD 1
C10 C 0.519(3) -1.379(4) -0.6392(12) 0.078(8) Uiso 0.25 1 d PD 1
C11 C 0.536(4) -1.2500 -0.709(2) 0.181(19) Uiso 0.50 2 d SPD 1
N1' N 0.5685(17) -1.110(3) -0.6126(10) 0.078(7) Uiso 0.25 1 d PD 2
C8' C 0.505(2) -0.922(3) -0.6099(14) 0.078(8) Uiso 0.25 1 d PD 2
C9' C 0.537(2) -0.7500 -0.6636(14) 0.101(8) Uiso 0.50 2 d SPD 2
C10' C 0.554(2) -1.2500 -0.6746(14) 0.086(7) Uiso 0.50 2 d SPD 2
C11' C 0.536(4) -1.478(3) -0.672(3) 0.138(15) Uiso 0.25 1 d PD 2

loop_
_atom_site_aniso_label
_atom_site_aniso_U_11
_atom_site_aniso_U_22
_atom_site_aniso_U_33
_atom_site_aniso_U_23
_atom_site_aniso_U_13
_atom_site_aniso_U_12
Sr1 0.0205(2) 0.0113(2) 0.0107(2) 0.000 -0.00096(17) 0.000
O1 0.0317(13) 0.0135(12) 0.0173(11) 0.0014(9) -0.0066(10) 0.0010(10)
O2 0.0516(17) 0.0205(13) 0.0237(13) 0.0015(11) -0.0176(13) -0.0053(12)
O4 0.053(3) 0.0154(19) 0.033(2) 0.000 0.019(2) 0.000
C1 0.018(2) 0.016(2) 0.014(2) 0.000 0.0001(17) 0.000
C2 0.028(2) 0.017(2) 0.015(2) 0.000 -0.004(2) 0.000
C3 0.067(3) 0.0160(18) 0.0237(18) 0.0045(15) -0.0175(19) -0.0030(19)
C6 0.025(2) 0.021(2) 0.017(2) 0.000 -0.0056(19) 0.000
C5 0.028(3) 0.021(2) 0.018(2) 0.000 -0.004(2) 0.000
C4 0.065(3) 0.0196(18) 0.0248(19) 0.0001(15) -0.0185(19) -0.0063(19)
O3 0.030(2) 0.048(3) 0.043(2) 0.000 -0.0128(19) 0.000

loop_
_atom_type_symbol
_atom_type_description
_atom_type_scat_dispersion_real
_atom_type_scat_dispersion_imag
_atom_type_scat_source
C C 0.0033 0.0016 'International Tables Vol C Tables 4.2.6.8 and 6.1.1.4'
H H 0.0000 0.0000 'International Tables Vol C Tables 4.2.6.8 and 6.1.1.4'
N N 0.0061 0.0033 'International Tables Vol C Tables 4.2.6.8 and 6.1.1.4'
O O 0.0106 0.0060 'International Tables Vol C Tables 4.2.6.8 and 6.1.1.4'
Sr Sr -1.5307 3.2498 'International Tables Vol C Tables 4.2.6.8 and 6.1.1.4'

loop_
_geom_angle_atom_site_label_1
_geom_angle_atom_site_label_2
_geom_angle_atom_site_label_3
_geom_angle
_geom_angle_site_symmetry_1
_geom_angle_site_symmetry_3
O1 Sr1 O1 142.36(11) 3_744 5_734
O1 Sr1 O3 84.97(7) 3_744 .
O1 Sr1 O3 84.97(7) 5_734 .
O1 Sr1 O4 74.82(6) 3_744 .
O1 Sr1 O4 74.82(6) 5_734 .
O3 Sr1 O4 110.00(16) . .
O1 Sr1 O2 131.81(8) 3_744 6
O1 Sr1 O2 82.92(8) 5_734 6
O3 Sr1 O2 84.26(12) . 6
O4 Sr1 O2 152.01(8) . 6
O1 Sr1 O2 82.92(8) 3_744 4_424
O1 Sr1 O2 131.81(8) 5_734 4_424
O3 Sr1 O2 84.26(12) . 4_424
O4 Sr1 O2 152.01(8) . 4_424
O2 Sr1 O2 49.32(11) 6 4_424
O1 Sr1 O1 122.21(6) 3_744 .
O1 Sr1 O1 75.84(8) 5_734 .
O3 Sr1 O1 152.40(7) . .
O4 Sr1 O1 84.17(12) . .
O2 Sr1 O1 73.95(8) 6 .
O2 Sr1 O1 93.81(8) 4_424 .
O1 Sr1 O1 75.84(8) 3_744 7_535
O1 Sr1 O1 122.21(6) 5_734 7_535
O3 Sr1 O1 152.40(7) . 7_535
O4 Sr1 O1 84.17(12) . 7_535
O2 Sr1 O1 93.81(8) 6 7_535
O2 Sr1 O1 73.95(8) 4_424 7_535
O1 Sr1 O1 48.51(10) . 7_535
O1 Sr1 C6 107.55(6) 3_744 6
O1 Sr1 C6 107.55(6) 5_734 6
O3 Sr1 C6 84.98(15) . 6
O4 Sr1 C6 165.02(15) . 6
O2 Sr1 C6 24.69(6) 6 6
O2 Sr1 C6 24.69(6) 4_424 6
O1 Sr1 C6 82.18(11) . 6
O1 Sr1 C6 82.18(11) 7_535 6
O1 Sr1 C1 100.44(6) 3_744 .
O1 Sr1 C1 100.44(6) 5_734 .
O3 Sr1 C1 161.57(14) . .
O4 Sr1 C1 88.43(15) . .
O2 Sr1 C1 79.01(10) 6 .
O2 Sr1 C1 79.01(10) 4_424 .
O1 Sr1 C1 24.70(5) . .
O1 Sr1 C1 24.70(5) 7_535 .
C6 Sr1 C1 76.59(13) 6 .
O1 Sr1 Sr1 146.43(6) 3_744 5_734
O1 Sr1 Sr1 39.61(5) 5_734 5_734
O3 Sr1 Sr1 121.958(12) . 5_734
O4 Sr1 Sr1 76.92(6) . 5_734
O2 Sr1 Sr1 75.11(6) 6 5_734
O2 Sr1 Sr1 116.74(6) 4_424 5_734
O1 Sr1 Sr1 36.23(5) . 5_734
O1 Sr1 Sr1 83.64(5) 7_535 5_734
C6 Sr1 Sr1 95.42(5) 6 5_734
C1 Sr1 Sr1 60.86(2) . 5_734
O1 Sr1 Sr1 39.61(5) 3_744 5_724
O1 Sr1 Sr1 146.43(6) 5_734 5_724
O3 Sr1 Sr1 121.958(13) . 5_724
O4 Sr1 Sr1 76.92(6) . 5_724
O2 Sr1 Sr1 116.74(6) 6 5_724
O2 Sr1 Sr1 75.11(6) 4_424 5_724
O1 Sr1 Sr1 83.64(5) . 5_724
O1 Sr1 Sr1 36.23(5) 7_535 5_724
C6 Sr1 Sr1 95.42(5) 6 5_724
C1 Sr1 Sr1 60.86(2) . 5_724
Sr1 Sr1 Sr1 115.79(2) 5_734 5_724
C1 O1 Sr1 162.6(2) . 5_734
C1 O1 Sr1 92.4(2) . .
Sr1 O1 Sr1 104.16(8) 5_734 .
C6 O2 Sr1 94.0(2) . 6_655
O1 C1 O1 122.1(4) 7_535 .
O1 C1 C2 118.9(2) 7_535 .
O1 C1 C2 118.9(2) . .
O1 C1 Sr1 62.9(2) 7_535 .
O1 C1 Sr1 62.9(2) . .
C2 C1 Sr1 157.1(3) . .
C3 C2 C3 118.8(4) . 7_535
C3 C2 C1 120.6(2) . .
C3 C2 C1 120.6(2) 7_535 .
C2 C3 C4 120.4(4) . .
O2 C6 O2 122.4(4) . 7_535
O2 C6 C5 118.8(2) . .
O2 C6 C5 118.8(2) 7_535 .
O2 C6 Sr1 61.3(2) . 6_655
O2 C6 Sr1 61.3(2) 7_535 6_655
C5 C6 Sr1 175.7(4) . 6_655
C4 C5 C4 118.2(5) 7_535 .
C4 C5 C6 120.9(2) 7_535 .
C4 C5 C6 120.9(2) . .
C5 C4 C3 121.1(4) . .
C7 O3 C7 53.1(14) . 7_535
C7 O3 Sr1 131.1(8) . .
C7 O3 Sr1 131.1(8) 7_535 .
C7 C7 O3 63.5(7) 7_535 .
C7 C7 N1 68.3(7) 7_535 .
O3 C7 N1 119.0(13) . .
C7 C7 N1' 105.8(10) 7_535 .
O3 C7 N1' 111.8(14) . .
N1 C7 N1' 50.5(11) . .
C7 N1 C7 43.3(13) 7_535 .
C7 N1 C10 96.0(13) 7_535 .
C7 N1 C10 122.8(16) . .
C7 N1 C10 122.8(16) 7_535 7_535
C7 N1 C10 96.0(14) . 7_535
C10 N1 C10 73(2) . 7_535
C7 N1 C8 144.2(14) 7_535 .
C7 N1 C8 112.5(10) . .
C10 N1 C8 119.0(16) . .
C10 N1 C8 78.2(14) 7_535 .
C7 N1 C8 112.5(10) 7_535 7_535
C7 N1 C8 144.2(14) . 7_535
C10 N1 C8 78.2(14) . 7_535
C10 N1 C8 119.0(16) 7_535 7_535
C8 N1 C8 71.1(15) . 7_535
N1 C8 C9" 109.2(14) . .
N1 C8 C9 108.2(13) . .
C9" C8 C9 29.2(13) . .
N1 C8 C8 54.4(7) . 7_535
C9" C8 C8 56.0(7) . 7_535
C9 C8 C8 56.5(7) . 7_535
N1 C8 C10 50.5(7) . 7_535
C9" C8 C10 139.3(16) . 7_535
C9 C8 C10 115.1(16) . 7_535
C8 C8 C10 90.2(9) 7_535 7_535
C9" C9 C8 73.9(9) . .
C9" C9 C8 73.9(9) . 7_535
C8 C9 C8 67.0(13) . 7_535
C9 C9" C8 76.9(10) . 7_535
C9 C9" C8 76.9(10) . .
C8 C9" C8 68.0(14) 7_535 .
N1 C10 C11 108(2) . .
N1 C10 C10 53.7(12) . 7_535
C11 C10 C10 55.7(12) . 7_535
N1 C10 C8 51.3(7) . 7_535
C11 C10 C8 139(2) . 7_535
C10 C10 C8 89.8(9) 7_535 7_535
C10 C11 C10 69(2) 7_535 .
C11' N1' C7 160(3) 7_535 .
C11' N1' C8' 58.5(18) 7_535 .
C7 N1' C8' 120.2(17) . .
C11' N1' C10' 67.9(14) 7_535 .
C7 N1' C10' 118.8(17) . .
C8' N1' C10' 120.8(17) . .
C11' C8' N1' 54.0(17) 7_535 .
C11' C8' C9' 77.6(18) 7_535 .
N1' C8' C9' 119.8(18) . .
C8' C9' C8' 96(2) 7_545 .
C8' C9' C11' 143(2) 7_545 7_535
C8' C9' C11' 46.4(17) . 7_535
C8' C9' C11' 46.4(17) 7_545 1_565
C8' C9' C11' 143(2) . 1_565
C11' C9' C11' 170(3) 7_535 1_565
N1' C10' N1' 79(2) . 7_535
N1' C10' C11' 129(3) . .
N1' C10' C11' 50.4(18) 7_535 .
N1' C10' C11' 50.4(18) . 7_535
N1' C10' C11' 129(3) 7_535 7_535
C11' C10' C11' 164(4) . 7_535
N1' C11' C8' 67(2) 7_535 7_535
N1' C11' C10' 61.7(13) 7_535 .
C8' C11' C10' 123(3) 7_535 .
N1' C11' C9' 113(3) 7_535 1_545
C8' C11' C9' 56.0(14) 7_535 1_545
C10' C11' C9' 172(4) . 1_545

loop_
_geom_bond_atom_site_label_1
_geom_bond_atom_site_label_2
_geom_bond_distance
_geom_bond_site_symmetry_2
Sr1 O1 2.482(2) 5_734
Sr1 O3 2.516(4) .
Sr1 O4 2.573(4) .
Sr1 O2 2.638(2) 6
Sr1 O1 2.677(2) .
Sr1 C1 3.004(5) .
Sr1 Sr1 4.0711(6) 5_724
O1 C1 1.257(3) .
O2 C6 1.256(3) .
C1 O1 1.257(3) 7_535
C1 C2 1.507(6) .
C2 C3 1.385(4) .
C2 C3 1.385(4) 7_535
C3 C4 1.389(5) .
C6 O2 1.256(3) 7_535
C6 C5 1.502(6) .
C5 C4 1.384(5) 7_535
C5 C4 1.384(4) .
O3 C7 1.239(16) .
O3 C7 1.239(16) 7_535
C7 C7 1.11(3) 7_535
C7 N1 1.501(18) .
C7 N1' 1.505(19) .
N1 C7 1.501(18) 7_535
N1 C10 1.505(15) .
N1 C10 1.505(15) 7_535
N1 C8 1.522(14) .
N1 C8 1.522(14) 7_535
C8 C9" 1.583(18) .
C8 C9 1.604(17) .
C9 C8 1.604(17) 7_535
C9" C8 1.583(18) 7_535
C10 C11 1.583(18) .
C11 C10 1.583(18) 7_535
N1' C11' 1.32(4) 7_535
N1' C8' 1.510(15) .
N1' C10' 1.511(15) .
C8' C11' 1.39(5) 7_535
C8' C9' 1.596(18) .
C9' C8' 1.596(18) 7_545
C10' N1' 1.511(15) 7_535
C10' C11' 1.590(18) .
C10' C11' 1.590(18) 7_535
C11' N1' 1.32(4) 7_535
C11' C8' 1.39(5) 7_535
